data_7010960
loop_
_publ_author_name
'Milione, Stefano'
'Cavallo, Gabriella'
'Tedesco, Consiglia'
'Grassi, Alfonso'

_publ_section_title
;
 Synthesis of \a-diimine V(iii) complexes and their role as ethylene
 polymerisation catalysts
;
_journal_issue 8
_journal_name_full 'Journal of the Chemical Society, Dalton Transactions'
_journal_page_first 1839
_journal_paper_doi 10.1039/b105931a
_journal_year 2002
_chemical_formula_sum 'C23.5 H28 Cl3 N2 O V'
_chemical_formula_weight 511.77
_chemical_name_systematic
; 
? 
;
_space_group_IT_number 14
_symmetry_space_group_name_Hall '-P 2yn'
_symmetry_space_group_name_H-M 'P 1 21/n 1'
_atom_sites_solution_hydrogens geom
_atom_sites_solution_primary direct
_atom_sites_solution_secondary difmap
_audit_creation_method SHELXL-97
_cell_angle_alpha 90.00
_cell_angle_beta 90.47(5)
_cell_angle_gamma 90.00
_cell_formula_units_Z 4
_cell_length_a 11.024(9)
_cell_length_b 16.299(4)
_cell_length_c 13.722(3)
_cell_measurement_reflns_used 23
_cell_measurement_temperature 293(2)
_cell_measurement_theta_max 28
_cell_measurement_theta_min 20
_cell_volume 2465(2)
_computing_cell_refinement 'Molecular Structure Co., 1992'
_computing_data_collection 'Molecular Structure Co., 1992'
_computing_data_reduction 'TEXSAN, Molecular Structure Co., 1992'
_computing_molecular_graphics 'ORTEP32 (Farrugia, 1997)'
_computing_structure_refinement 'SHELXL-97 (Sheldrick, 1997)'
_computing_structure_solution 'SIR-92 (Altomare, 1994)'
_diffrn_ambient_temperature 293(2)
_diffrn_measured_fraction_theta_full 1.000
_diffrn_measured_fraction_theta_max 1.000
_diffrn_measurement_device_type 'four circle diffractometer'
_diffrn_measurement_method '\w-2\q scans'
_diffrn_radiation_monochromator graphite
_diffrn_radiation_source 'fine-focus sealed tube'
_diffrn_radiation_type MoK\a
_diffrn_radiation_wavelength 0.71069
_diffrn_reflns_av_R_equivalents 0.0000
_diffrn_reflns_av_sigmaI/netI 0.1488
_diffrn_reflns_limit_h_max 13
_diffrn_reflns_limit_h_min 0
_diffrn_reflns_limit_k_max 19
_diffrn_reflns_limit_k_min 0
_diffrn_reflns_limit_l_max 16
_diffrn_reflns_limit_l_min -16
_diffrn_reflns_number 4343
_diffrn_reflns_theta_full 25.00
_diffrn_reflns_theta_max 25.00
_diffrn_reflns_theta_min 2.23
_diffrn_standards_number 150
_exptl_absorpt_coefficient_mu 0.745
_exptl_crystal_density_diffrn 1.379
_exptl_crystal_density_method 'not measured'
_exptl_crystal_F_000 1060
_exptl_crystal_size_max 0.7
_exptl_crystal_size_mid 0.4
_exptl_crystal_size_min 0.3
_refine_diff_density_max 0.445
_refine_diff_density_min -0.419
_refine_diff_density_rms 0.092
_refine_ls_extinction_method none
_refine_ls_goodness_of_fit_ref 0.933
_refine_ls_hydrogen_treatment mixed
_refine_ls_matrix_type full
_refine_ls_number_parameters 257
_refine_ls_number_reflns 4343
_refine_ls_number_restraints 5
_refine_ls_restrained_S_all 0.933
_refine_ls_R_factor_all 0.2047
_refine_ls_R_factor_gt 0.0517
_refine_ls_shift/su_max 0.006
_refine_ls_shift/su_mean 0.000
_refine_ls_structure_factor_coef Fsqd
_refine_ls_weighting_details 'calc w=1/[\s^2^(Fo^2^)+(0.0707P)^2^+12.2190P] where P=(Fo^2^+2Fc^2^)/3'
_refine_ls_weighting_scheme calc
_refine_ls_wR_factor_gt 0.1233
_refine_ls_wR_factor_ref 0.2192
_reflns_number_gt 1647
_reflns_number_total 4343
_reflns_threshold_expression >2sigma(I)
_cod_data_source_file b105931a.txt
_cod_data_source_block referee
_cod_depositor_comments
;
The following automatic conversions were performed:
'_atom_site_symetry_multiplicity' tag replaced with
'_atom_site_symmetry_multiplicity'.

Automatic conversion script
Id: cif_correct_tags 1440 2010-10-19 06:21:57Z saulius 
;
_cod_original_sg_symbol_H-M P21/n
_cod_original_formula_sum 'C23.50 H28 Cl3 N2 O V'
_cod_database_code 7010960

loop_
_symmetry_equiv_pos_as_xyz
'x, y, z'
'-x+1/2, y+1/2, -z+1/2'
'-x, -y, -z'
'x-1/2, -y-1/2, z-1/2'

loop_
_atom_site_label
_atom_site_type_symbol
_atom_site_fract_x
_atom_site_fract_y
_atom_site_fract_z
_atom_site_U_iso_or_equiv
_atom_site_adp_type
_atom_site_occupancy
_atom_site_symmetry_multiplicity
_atom_site_calc_flag
_atom_site_refinement_flags
_atom_site_disorder_assembly
_atom_site_disorder_group
V1 V 0.34298(13) 0.16443(9) 0.12654(10) 0.0459(4) Uani 1 1 d . . .
Cl1 Cl 0.3130(2) 0.21589(14) 0.28241(16) 0.0627(6) Uani 1 1 d . . .
Cl2 Cl 0.3993(2) 0.10114(15) -0.01951(16) 0.0660(7) Uani 1 1 d . . .
Cl3 Cl 0.1632(2) 0.21481(16) 0.0655(2) 0.0756(8) Uani 1 1 d . . .
O1 O 0.4358(5) 0.2723(4) 0.0829(4) 0.0598(16) Uani 1 1 d . . .
N1 N 0.5055(5) 0.1120(4) 0.1845(5) 0.0438(16) Uani 1 1 d . . .
N2 N 0.2936(5) 0.0449(4) 0.1742(4) 0.0435(16) Uani 1 1 d . . .
C1 C 0.6185(7) 0.1588(5) 0.1906(7) 0.057(2) Uani 1 1 d . . .
C2 C 0.6931(8) 0.1567(6) 0.1103(7) 0.074(3) Uani 1 1 d . . .
H2 H 0.6727 0.1254 0.0559 0.089 Uiso 1 1 calc R . .
C3 C 0.7980(9) 0.2017(8) 0.1127(9) 0.100(4) Uani 1 1 d . . .
H3 H 0.8488 0.2013 0.0589 0.119 Uiso 1 1 calc R . .
C4 C 0.8287(10) 0.2463(7) 0.1909(11) 0.093(4) Uani 1 1 d . . .
H4 H 0.9017 0.2748 0.1913 0.112 Uiso 1 1 calc R . .
C5 C 0.7543(11) 0.2506(6) 0.2708(10) 0.089(4) Uani 1 1 d . . .
H5 H 0.7752 0.2834 0.3238 0.107 Uiso 1 1 calc R . .
C6 C 0.6470(9) 0.2053(6) 0.2711(6) 0.068(3) Uani 1 1 d . . .
H6 H 0.5959 0.2065 0.3246 0.082 Uiso 1 1 calc R . .
C7 C 0.5009(7) 0.0372(5) 0.2135(5) 0.0409(18) Uani 1 1 d . . .
C8 C 0.3798(7) -0.0018(4) 0.2051(5) 0.0412(19) Uani 1 1 d . . .
C9 C 0.6058(7) -0.0087(5) 0.2542(6) 0.050(2) Uani 1 1 d . . .
H9A H 0.6762 0.0260 0.2545 0.075 Uiso 1 1 calc R . .
H9B H 0.6208 -0.0562 0.2148 0.075 Uiso 1 1 calc R . .
H9C H 0.5882 -0.0254 0.3196 0.075 Uiso 1 1 calc R . .
C10 C 0.3670(7) -0.0899(5) 0.2306(7) 0.056(2) Uani 1 1 d . . .
H10A H 0.2842 -0.1065 0.2213 0.084 Uiso 1 1 calc R . .
H10B H 0.3902 -0.0981 0.2975 0.084 Uiso 1 1 calc R . .
H10C H 0.4184 -0.1222 0.1894 0.084 Uiso 1 1 calc R . .
C11 C 0.1716(7) 0.0154(5) 0.1633(6) 0.048(2) Uani 1 1 d . . .
C12 C 0.0803(7) 0.0531(6) 0.2159(7) 0.062(3) Uani 1 1 d . . .
H12 H 0.0990 0.0959 0.2582 0.075 Uiso 1 1 calc R . .
C13 C -0.0382(9) 0.0271(7) 0.2053(8) 0.077(3) Uani 1 1 d . . .
H13 H -0.0993 0.0522 0.2408 0.093 Uiso 1 1 calc R . .
C14 C -0.0661(8) -0.0362(7) 0.1420(8) 0.074(3) Uani 1 1 d . . .
H14 H -0.1460 -0.0536 0.1349 0.088 Uiso 1 1 calc R . .
C15 C 0.0230(9) -0.0732(7) 0.0901(8) 0.083(3) Uani 1 1 d . . .
H15 H 0.0042 -0.1159 0.0477 0.099 Uiso 1 1 calc R . .
C16 C 0.1424(8) -0.0470(7) 0.1006(7) 0.073(3) Uani 1 1 d . . .
H16 H 0.2031 -0.0722 0.0646 0.087 Uiso 1 1 calc R . .
C17 C 0.4573(11) 0.3434(6) 0.1392(7) 0.085(3) Uani 1 1 d . . .
H17A H 0.4909 0.3285 0.2023 0.102 Uiso 1 1 calc R . .
H17B H 0.3820 0.3729 0.1493 0.102 Uiso 1 1 calc R . .
C18 C 0.5449(16) 0.3957(8) 0.0847(9) 0.148(7) Uani 1 1 d . . .
H18A H 0.6276 0.3857 0.1062 0.178 Uiso 1 1 calc R . .
H18B H 0.5263 0.4535 0.0924 0.178 Uiso 1 1 calc R . .
C19 C 0.5258(16) 0.3686(9) -0.0176(10) 0.157(7) Uani 1 1 d . . .
H19A H 0.4818 0.4103 -0.0538 0.189 Uiso 1 1 calc R . .
H19B H 0.6034 0.3600 -0.0488 0.189 Uiso 1 1 calc R . .
C20 C 0.4593(14) 0.2950(8) -0.0171(8) 0.129(6) Uani 1 1 d . . .
H20A H 0.5050 0.2520 -0.0490 0.155 Uiso 1 1 calc R . .
H20B H 0.3833 0.3023 -0.0522 0.155 Uiso 1 1 calc R . .
C31 C 0.4147(13) 0.0167(14) 0.4837(14) 0.072(3) Uiso 0.25 1 d PGD A -1
C32 C 0.4431(17) -0.0653(14) 0.5021(15) 0.072(3) Uiso 0.25 1 d PGD A -1
H32 H 0.3828 -0.1051 0.4990 0.087 Uiso 0.25 1 calc PR A -1
C33 C 0.5044(18) 0.0767(13) 0.4918(15) 0.072(3) Uiso 0.25 1 d PGD A -1
H33 H 0.4847 0.1316 0.4818 0.087 Uiso 0.25 1 calc PR A -1
C34 C 0.2877(15) 0.040(2) 0.4554(15) 0.072(3) Uiso 0.25 1 d PGD A -1
H34A H 0.2835 0.0986 0.4455 0.108 Uiso 0.13 1 calc PR A -1
H34B H 0.2330 0.0249 0.5063 0.108 Uiso 0.13 1 calc PR A -1
H34C H 0.2652 0.0126 0.3962 0.108 Uiso 0.13 1 calc PR A -1
H34D H 0.2376 -0.0079 0.4531 0.108 Uiso 0.13 1 calc PR A -1
H34E H 0.2881 0.0658 0.3923 0.108 Uiso 0.13 1 calc PR A -1
H34F H 0.2560 0.0781 0.5024 0.108 Uiso 0.13 1 calc PR A -1
C31E C 0.6511(15) -0.0270(18) 0.5329(15) 0.072(3) Uiso 0.25 1 d PG A -1
H31 H 0.7299 -0.0417 0.5505 0.087 Uiso 0.25 1 calc PR A -1
C32E C 0.6227(16) 0.0549(17) 0.5146(16) 0.072(3) Uiso 0.25 1 d PG A -1
H32E H 0.6830 0.0948 0.5177 0.087 Uiso 0.25 1 calc PR A -1
C33E C 0.561(2) -0.0871(15) 0.5249(16) 0.072(3) Uiso 0.25 1 d PG A -1
H33E H 0.5811 -0.1419 0.5349 0.087 Uiso 0.25 1 calc PR A -1
C21 C 0.3367(13) -0.0085(18) 0.4726(15) 0.072(3) Uiso 0.25 1 d PGD B -2
H21 H 0.2550 -0.0148 0.4569 0.087 Uiso 0.25 1 calc PR B -2
C22 C 0.4065(18) -0.0769(14) 0.4974(16) 0.072(3) Uiso 0.25 1 d PGD B -2
H22 H 0.3709 -0.1285 0.5005 0.087 Uiso 0.25 1 calc PR B -2
C23 C 0.3894(18) 0.0692(15) 0.4712(15) 0.072(3) Uiso 0.25 1 d PGD B -2
H23 H 0.3421 0.1150 0.4568 0.087 Uiso 0.25 1 calc PR B -2
C23E C 0.5291(17) -0.0675(13) 0.5174(15) 0.072(3) Uiso 0.25 1 d PG B -2
H23E H 0.5764 -0.1133 0.5317 0.087 Uiso 0.25 1 calc PR B -2
C22E C 0.5121(18) 0.0786(13) 0.4911(15) 0.072(3) Uiso 0.25 1 d PG B -2
H22E H 0.5477 0.1302 0.4880 0.087 Uiso 0.25 1 calc PR B -2
C21E C 0.5819(13) 0.0102(14) 0.5160(14) 0.072(3) Uiso 0.25 1 d PG B -2
C24 C 0.7137(14) 0.020(2) 0.5413(17) 0.072(3) Uiso 0.25 1 d PGD B -2
H24A H 0.7354 0.0773 0.5369 0.108 Uiso 0.13 1 calc PR B -2
H24B H 0.7618 -0.0109 0.4967 0.108 Uiso 0.13 1 calc PR B -2
H24C H 0.7282 0.0012 0.6065 0.108 Uiso 0.13 1 calc PR B -2
H24D H 0.7482 -0.0322 0.5565 0.108 Uiso 0.13 1 calc PR B -2
H24E H 0.7218 0.0560 0.5967 0.108 Uiso 0.13 1 calc PR B -2
H24F H 0.7555 0.0438 0.4869 0.108 Uiso 0.13 1 calc PR B -2

loop_
_atom_site_aniso_label
_atom_site_aniso_U_11
_atom_site_aniso_U_22
_atom_site_aniso_U_33
_atom_site_aniso_U_23
_atom_site_aniso_U_13
_atom_site_aniso_U_12
V1 0.0465(8) 0.0446(8) 0.0467(8) 0.0008(7) 0.0039(6) 0.0021(7)
Cl1 0.0789(16) 0.0545(14) 0.0550(14) -0.0070(11) 0.0151(11) 0.0041(12)
Cl2 0.0859(18) 0.0671(16) 0.0451(13) -0.0076(11) 0.0052(12) 0.0022(13)
Cl3 0.0585(15) 0.0708(17) 0.097(2) 0.0093(15) -0.0107(13) 0.0065(13)
O1 0.070(4) 0.059(4) 0.051(4) 0.001(3) 0.007(3) -0.012(3)
N1 0.039(4) 0.045(4) 0.048(4) -0.006(3) 0.007(3) -0.001(3)
N2 0.037(4) 0.050(4) 0.044(4) -0.001(3) 0.005(3) 0.004(3)
C1 0.037(5) 0.052(5) 0.082(7) 0.004(5) 0.006(4) 0.001(4)
C2 0.064(6) 0.086(8) 0.071(7) -0.038(6) 0.004(5) -0.035(6)
C3 0.059(7) 0.127(11) 0.113(10) -0.048(9) 0.019(6) -0.035(7)
C4 0.048(6) 0.090(9) 0.142(12) 0.014(8) 0.006(7) -0.020(6)
C5 0.088(8) 0.061(7) 0.118(11) -0.006(7) -0.040(8) -0.022(6)
C6 0.075(7) 0.084(7) 0.045(5) -0.011(5) -0.012(5) -0.024(6)
C7 0.041(5) 0.045(5) 0.036(4) -0.003(4) -0.004(3) -0.002(4)
C8 0.054(5) 0.028(4) 0.042(5) -0.002(3) 0.010(4) 0.001(4)
C9 0.056(5) 0.043(5) 0.050(5) 0.003(4) 0.004(4) 0.005(4)
C10 0.048(5) 0.048(5) 0.073(6) -0.005(5) 0.004(4) 0.001(4)
C11 0.038(5) 0.068(6) 0.039(5) 0.006(4) -0.007(4) 0.001(4)
C12 0.044(5) 0.071(6) 0.071(6) -0.011(5) 0.012(5) -0.004(5)
C13 0.061(7) 0.092(8) 0.080(7) -0.003(6) 0.018(6) 0.007(6)
C14 0.037(5) 0.099(9) 0.085(8) 0.022(7) -0.005(5) 0.004(6)
C15 0.067(7) 0.090(8) 0.091(8) -0.024(7) -0.012(6) -0.022(6)
C16 0.047(6) 0.095(8) 0.076(7) -0.032(6) 0.000(5) -0.016(5)
C17 0.144(10) 0.042(6) 0.070(7) -0.003(5) 0.010(7) -0.019(6)
C18 0.260(19) 0.098(10) 0.088(10) -0.002(8) 0.063(11) -0.091(12)
C19 0.26(2) 0.119(12) 0.091(11) 0.008(9) 0.051(12) -0.105(13)
C20 0.234(17) 0.095(10) 0.059(7) 0.012(7) 0.033(9) -0.070(11)

loop_
_atom_type_symbol
_atom_type_description
_atom_type_scat_dispersion_real
_atom_type_scat_dispersion_imag
_atom_type_scat_source
V V 0.3005 0.5294 'International Tables Vol C Tables 4.2.6.8 and 6.1.1.4'
Cl Cl 0.1484 0.1585 'International Tables Vol C Tables 4.2.6.8 and 6.1.1.4'
O O 0.0106 0.0060 'International Tables Vol C Tables 4.2.6.8 and 6.1.1.4'
N N 0.0061 0.0033 'International Tables Vol C Tables 4.2.6.8 and 6.1.1.4'
C C 0.0033 0.0016 'International Tables Vol C Tables 4.2.6.8 and 6.1.1.4'
H H 0.0000 0.0000 'International Tables Vol C Tables 4.2.6.8 and 6.1.1.4'

loop_
_geom_angle_atom_site_label_1
_geom_angle_atom_site_label_2
_geom_angle_atom_site_label_3
_geom_angle
_geom_angle_site_symmetry_1
_geom_angle_site_symmetry_3
_geom_angle_publ_flag
O1 V1 N2 166.0(2) . . ?
O1 V1 N1 91.8(2) . . ?
N2 V1 N1 74.6(2) . . ?
O1 V1 Cl3 91.00(19) . . ?
N2 V1 Cl3 102.55(19) . . ?
N1 V1 Cl3 177.2(2) . . ?
O1 V1 Cl1 91.92(17) . . ?
N2 V1 Cl1 90.53(18) . . ?
N1 V1 Cl1 85.79(18) . . ?
Cl3 V1 Cl1 94.46(11) . . ?
O1 V1 Cl2 89.50(17) . . ?
N2 V1 Cl2 85.97(18) . . ?
N1 V1 Cl2 85.12(18) . . ?
Cl3 V1 Cl2 94.57(11) . . ?
Cl1 V1 Cl2 170.84(11) . . ?
C17 O1 C20 106.2(7) . . ?
C17 O1 V1 127.2(5) . . ?
C20 O1 V1 124.8(6) . . ?
C7 N1 C1 120.8(7) . . ?
C7 N1 V1 117.5(5) . . ?
C1 N1 V1 121.7(5) . . ?
C8 N2 C11 121.7(7) . . ?
C8 N2 V1 116.9(5) . . ?
C11 N2 V1 121.1(5) . . ?
C6 C1 C2 121.4(8) . . ?
C6 C1 N1 121.5(8) . . ?
C2 C1 N1 117.0(8) . . ?
C3 C2 C1 118.4(9) . . ?
C3 C2 H2 120.8 . . ?
C1 C2 H2 120.8 . . ?
C4 C3 C2 121.2(11) . . ?
C4 C3 H3 119.4 . . ?
C2 C3 H3 119.4 . . ?
C3 C4 C5 121.3(10) . . ?
C3 C4 H4 119.4 . . ?
C5 C4 H4 119.4 . . ?
C4 C5 C6 119.1(11) . . ?
C4 C5 H5 120.5 . . ?
C6 C5 H5 120.5 . . ?
C1 C6 C5 118.6(10) . . ?
C1 C6 H6 120.7 . . ?
C5 C6 H6 120.7 . . ?
N1 C7 C8 114.9(7) . . ?
N1 C7 C9 124.3(7) . . ?
C8 C7 C9 120.8(7) . . ?
N2 C8 C7 115.7(7) . . ?
N2 C8 C10 125.3(7) . . ?
C7 C8 C10 118.9(7) . . ?
C7 C9 H9A 109.5 . . ?
C7 C9 H9B 109.5 . . ?
H9A C9 H9B 109.5 . . ?
C7 C9 H9C 109.5 . . ?
H9A C9 H9C 109.5 . . ?
H9B C9 H9C 109.5 . . ?
C8 C10 H10A 109.5 . . ?
C8 C10 H10B 109.5 . . ?
H10A C10 H10B 109.5 . . ?
C8 C10 H10C 109.5 . . ?
H10A C10 H10C 109.5 . . ?
H10B C10 H10C 109.5 . . ?
C16 C11 C12 119.3(8) . . ?
C16 C11 N2 121.9(8) . . ?
C12 C11 N2 118.8(8) . . ?
C11 C12 C13 119.9(9) . . ?
C11 C12 H12 120.0 . . ?
C13 C12 H12 120.0 . . ?
C14 C13 C12 120.1(9) . . ?
C14 C13 H13 120.0 . . ?
C12 C13 H13 120.0 . . ?
C15 C14 C13 120.1(9) . . ?
C15 C14 H14 119.9 . . ?
C13 C14 H14 119.9 . . ?
C14 C15 C16 119.9(10) . . ?
C14 C15 H15 120.1 . . ?
C16 C15 H15 120.1 . . ?
C11 C16 C15 120.7(9) . . ?
C11 C16 H16 119.7 . . ?
C15 C16 H16 119.7 . . ?
O1 C17 C18 107.5(9) . . ?
O1 C17 H17A 110.2 . . ?
C18 C17 H17A 110.2 . . ?
O1 C17 H17B 110.2 . . ?
C18 C17 H17B 110.2 . . ?
H17A C17 H17B 108.5 . . ?
C17 C18 C19 102.5(10) . . ?
C17 C18 H18A 111.3 . . ?
C19 C18 H18A 111.3 . . ?
C17 C18 H18B 111.3 . . ?
C19 C18 H18B 111.3 . . ?
H18A C18 H18B 109.2 . . ?
C20 C19 C18 108.6(10) . . ?
C20 C19 H19A 110.0 . . ?
C18 C19 H19A 110.0 . . ?
C20 C19 H19B 110.0 . . ?
C18 C19 H19B 110.0 . . ?
H19A C19 H19B 108.4 . . ?
C19 C20 O1 108.7(10) . . ?
C19 C20 H20A 109.9 . . ?
O1 C20 H20A 109.9 . . ?
C19 C20 H20B 109.9 . . ?
O1 C20 H20B 109.9 . . ?
H20A C20 H20B 108.3 . . ?
C32 C31 C33 120.0 . . ?
C32 C31 C34 120.0 . . ?
C33 C31 C34 120.0 . . ?
C33E C32 C31 119.7 . . ?
C33E C32 H32 120.1 . . ?
C31 C32 H32 120.1 . . ?
C32E C33 C31 120.2 . . ?
C32E C33 H33 119.9 . . ?
C31 C33 H33 119.9 . . ?
C31 C34 H34A 109.5 . . ?
C31 C34 H34B 109.5 . . ?
H34A C34 H34B 109.5 . . ?
C31 C34 H34C 109.5 . . ?
H34A C34 H34C 109.5 . . ?
H34B C34 H34C 109.5 . . ?
C31 C34 H34D 109.5 . . ?
H34A C34 H34D 141.1 . . ?
H34B C34 H34D 56.3 . . ?
H34C C34 H34D 56.3 . . ?
C31 C34 H34E 109.5 . . ?
H34A C34 H34E 56.3 . . ?
H34B C34 H34E 141.1 . . ?
H34C C34 H34E 56.3 . . ?
H34D C34 H34E 109.5 . . ?
C31 C34 H34F 109.5 . . ?
H34A C34 H34F 56.3 . . ?
H34B C34 H34F 56.3 . . ?
H34C C34 H34F 141.1 . . ?
H34D C34 H34F 109.5 . . ?
H34E C34 H34F 109.5 . . ?
C32E C31E C33E 120.0 . . ?
C32E C31E H31 120.0 . . ?
C33E C31E H31 120.0 . . ?
C33 C32E C31E 119.7 . . ?
C33 C32E H32E 120.1 . . ?
C31E C32E H32E 120.1 . . ?
C32 C33E C31E 120.2 . . ?
C32 C33E H33E 119.9 . . ?
C31E C33E H33E 119.9 . . ?
C23 C21 C22 120.0 . . ?
C23 C21 H21 120.0 . . ?
C22 C21 H21 120.0 . . ?
C23E C22 C21 119.7 . . ?
C23E C22 H22 120.1 . . ?
C21 C22 H22 120.1 . . ?
C22E C23 C21 120.2 . . ?
C22E C23 H23 119.9 . . ?
C21 C23 H23 119.9 . . ?
C22 C23E C21E 120.3 . . ?
C22 C23E H23E 119.9 . . ?
C21E C23E H23E 119.9 . . ?
C23 C22E C21E 119.7 . . ?
C23 C22E H22E 120.1 . . ?
C21E C22E H22E 120.1 . . ?
C23E C21E C22E 120.0 . . ?
C23E C21E C24 120.0 . . ?
C22E C21E C24 120.0 . . ?
C21E C24 H24A 109.5 . . ?
C21E C24 H24B 109.5 . . ?
H24A C24 H24B 109.5 . . ?
C21E C24 H24C 109.5 . . ?
H24A C24 H24C 109.5 . . ?
H24B C24 H24C 109.5 . . ?
C21E C24 H24D 109.5 . . ?
H24A C24 H24D 141.1 . . ?
H24B C24 H24D 56.3 . . ?
H24C C24 H24D 56.3 . . ?
C21E C24 H24E 109.5 . . ?
H24A C24 H24E 56.3 . . ?
H24B C24 H24E 141.1 . . ?
H24C C24 H24E 56.3 . . ?
H24D C24 H24E 109.5 . . ?
C21E C24 H24F 109.5 . . ?
H24A C24 H24F 56.3 . . ?
H24B C24 H24F 56.3 . . ?
H24C C24 H24F 141.1 . . ?
H24D C24 H24F 109.5 . . ?
H24E C24 H24F 109.5 . . ?

loop_
_geom_bond_atom_site_label_1
_geom_bond_atom_site_label_2
_geom_bond_distance
_geom_bond_site_symmetry_2
_geom_bond_publ_flag
V1 O1 2.123(6) . ?
V1 N2 2.128(7) . ?
V1 N1 2.132(7) . ?
V1 Cl3 2.297(3) . ?
V1 Cl1 2.324(3) . ?
V1 Cl2 2.342(3) . ?
O1 C17 1.412(10) . ?
O1 C20 1.446(11) . ?
N1 C7 1.284(9) . ?
N1 C1 1.463(10) . ?
N2 C8 1.287(9) . ?
N2 C11 1.435(9) . ?
C1 C6 1.374(12) . ?
C1 C2 1.381(12) . ?
C2 C3 1.370(13) . ?
C2 H2 0.9300 . ?
C3 C4 1.337(15) . ?
C3 H3 0.9300 . ?
C4 C5 1.376(16) . ?
C4 H4 0.9300 . ?
C5 C6 1.394(13) . ?
C5 H5 0.9300 . ?
C6 H6 0.9300 . ?
C7 C8 1.482(10) . ?
C7 C9 1.482(10) . ?
C8 C10 1.485(10) . ?
C9 H9A 0.9600 . ?
C9 H9B 0.9600 . ?
C9 H9C 0.9600 . ?
C10 H10A 0.9600 . ?
C10 H10B 0.9600 . ?
C10 H10C 0.9600 . ?
C11 C16 1.369(12) . ?
C11 C12 1.386(11) . ?
C12 C13 1.380(12) . ?
C12 H12 0.9300 . ?
C13 C14 1.382(14) . ?
C13 H13 0.9300 . ?
C14 C15 1.359(13) . ?
C14 H14 0.9300 . ?
C15 C16 1.390(12) . ?
C15 H15 0.9300 . ?
C16 H16 0.9300 . ?
C17 C18 1.493(14) . ?
C17 H17A 0.9700 . ?
C17 H17B 0.9700 . ?
C18 C19 1.486(16) . ?
C18 H18A 0.9700 . ?
C18 H18B 0.9700 . ?
C19 C20 1.406(15) . ?
C19 H19A 0.9700 . ?
C19 H19B 0.9700 . ?
C20 H20A 0.9700 . ?
C20 H20B 0.9700 . ?
C31 C32 1.3948 . ?
C31 C33 1.3949 . ?
C31 C34 1.5002 . ?
C32 C33E 1.3857 . ?
C32 H32 0.9300 . ?
C33 C32E 1.3858 . ?
C33 H33 0.9300 . ?
C34 H34A 0.9600 . ?
C34 H34B 0.9600 . ?
C34 H34C 0.9600 . ?
C34 H34D 0.9600 . ?
C34 H34E 0.9600 . ?
C34 H34F 0.9600 . ?
C31E C32E 1.3946 . ?
C31E C33E 1.3950 . ?
C31E H31 0.9300 . ?
C32E H32E 0.9300 . ?
C33E H33E 0.9300 . ?
C21 C23 1.3948 . ?
C21 C22 1.3948 . ?
C21 H21 0.9300 . ?
C22 C23E 1.3857 . ?
C22 H22 0.9300 . ?
C23 C22E 1.3857 . ?
C23 H23 0.9300 . ?
C23E C21E 1.3947 . ?
C23E H23E 0.9300 . ?
C22E C21E 1.3949 . ?
C22E H22E 0.9300 . ?
C21E C24 1.5003 . ?
C24 H24A 0.9600 . ?
C24 H24B 0.9600 . ?
C24 H24C 0.9600 . ?
C24 H24D 0.9600 . ?
C24 H24E 0.9600 . ?
C24 H24F 0.9600 . ?
